data_4060550
loop_
_publ_author_name
'Victorio Cadierno'
'Josefina D\'iez'
'Joaqu\'in Garc\'ia-\'Alvarez'
'Jos\'e Gimeno'

_publ_section_title
;
 Iminophosphorane-based nucleophilic ruthenium(II) carbene complexes:
 An unusual C-C coupling and C-H activation by the addition of alkynes
 to the Ru=C bond
;
_journal_name_full Organometallics
_journal_paper_doi 10.1021/om0501273
_journal_year 2005
_chemical_formula_sum 'C117 H118 Au2 Cl10 P4 Pt'
_chemical_formula_weight 2591.52
_space_group_IT_number 2
_symmetry_cell_setting triclinic
_symmetry_space_group_name_Hall '-P 1'
_symmetry_space_group_name_H-M 'P -1'
_cell_angle_alpha 92.748(4)
_cell_angle_beta 104.496(4)
_cell_angle_gamma 107.755(4)
_cell_formula_units_Z 1
_cell_length_a 12.3981(11)
_cell_length_b 15.1902(12)
_cell_length_c 16.3181(14)
_cell_measurement_temperature 133(2)
_cell_volume 2807.8(4)
_diffrn_ambient_temperature 133(2)
_exptl_crystal_density_diffrn 1.533
_cod_database_code 4060550

loop_
_symmetry_equiv_pos_as_xyz
'x, y, z'
'-x, -y, -z'

loop_
_atom_site_label
_atom_site_type_symbol
_atom_site_fract_x
_atom_site_fract_y
_atom_site_fract_z
_atom_site_U_iso_or_equiv
_atom_site_adp_type
_atom_site_occupancy
_atom_site_symmetry_multiplicity
_atom_site_calc_flag
_atom_site_refinement_flags
_atom_site_disorder_assembly
_atom_site_disorder_group
Pt Pt 0.5000 0.0000 0.5000 0.01681(9) Uani 1 2 d S . .
Au Au -0.11326(2) 0.291422(18) -0.037632(16) 0.03302(10) Uani 1 1 d . . .
P1 P 0.67017(14) 0.11778(10) 0.49961(10) 0.0201(3) Uani 1 1 d . . .
P2 P -0.21102(16) 0.37631(12) -0.11873(11) 0.0297(4) Uani 1 1 d . . .
C1 C 0.1295(5) 0.1690(4) 0.1520(4) 0.0244(13) Uani 1 1 d DU . .
C2 C 0.1787(5) 0.1018(4) 0.1313(4) 0.0251(13) Uani 1 1 d DU . .
C3 C 0.2498(5) 0.0709(4) 0.1971(4) 0.0247(13) Uani 1 1 d DU . .
C4 C 0.2737(5) 0.1092(4) 0.2824(4) 0.0236(13) Uani 1 1 d DU . .
C5 C 0.2264(5) 0.1782(4) 0.3027(4) 0.0259(13) Uani 1 1 d DU . .
C6 C 0.1544(5) 0.2075(4) 0.2375(4) 0.0256(13) Uani 1 1 d DU . .
C7 C 0.1590(7) 0.0649(5) 0.0397(4) 0.0428(18) Uani 1 1 d U . .
H7A H 0.2353 0.0755 0.0278 0.064 Uiso 1 1 calc R . .
H7B H 0.1137 0.0974 0.0020 0.064 Uiso 1 1 calc R . .
H7C H 0.1152 -0.0021 0.0295 0.064 Uiso 1 1 calc R . .
C8 C 0.3016(6) -0.0032(5) 0.1762(4) 0.0381(17) Uani 1 1 d U . .
H8A H 0.3432 -0.0200 0.2293 0.057 Uiso 1 1 calc R . .
H8B H 0.3570 0.0212 0.1426 0.057 Uiso 1 1 calc R . .
H8C H 0.2380 -0.0586 0.1431 0.057 Uiso 1 1 calc R . .
C9 C 0.2547(6) 0.2190(5) 0.3949(4) 0.0378(17) Uani 1 1 d U . .
H9A H 0.3066 0.2839 0.4037 0.057 Uiso 1 1 calc R . .
H9B H 0.2944 0.1827 0.4321 0.057 Uiso 1 1 calc R . .
H9C H 0.1816 0.2167 0.4088 0.057 Uiso 1 1 calc R . .
C10 C 0.1080(7) 0.2849(5) 0.2578(4) 0.0392(18) Uani 1 1 d U . .
H10A H 0.0803 0.2749 0.3090 0.059 Uiso 1 1 calc R . .
H10B H 0.0424 0.2849 0.2095 0.059 Uiso 1 1 calc R . .
H10C H 0.1712 0.3451 0.2682 0.059 Uiso 1 1 calc R . .
C11 C 0.7224(5) 0.1034(4) 0.4066(4) 0.0258(13) Uani 1 1 d DU . .
C12 C 0.6416(6) 0.0833(4) 0.3261(4) 0.0315(15) Uani 1 1 d DU . .
H12 H 0.5611 0.0750 0.3213 0.038 Uiso 1 1 calc R . .
C13 C 0.6772(6) 0.0752(5) 0.2526(4) 0.0410(17) Uani 1 1 d DU . .
H13 H 0.6206 0.0623 0.1984 0.049 Uiso 1 1 calc R . .
C14 C 0.7952(6) 0.0857(5) 0.2571(4) 0.0379(16) Uani 1 1 d DU . .
C15 C 0.8754(6) 0.1069(4) 0.3379(4) 0.0344(15) Uani 1 1 d DU . .
H15 H 0.9560 0.1152 0.3430 0.041 Uiso 1 1 calc R . .
C16 C 0.8400(5) 0.1162(4) 0.4116(4) 0.0287(14) Uani 1 1 d DU . .
H16 H 0.8969 0.1314 0.4658 0.034 Uiso 1 1 calc R . .
C17 C 0.8319(8) 0.0749(6) 0.1768(5) 0.060(2) Uani 1 1 d U . .
H17A H 0.8361 0.1309 0.1485 0.090 Uiso 1 1 calc R . .
H17B H 0.7740 0.0203 0.1382 0.090 Uiso 1 1 calc R . .
H17C H 0.9094 0.0665 0.1914 0.090 Uiso 1 1 calc R . .
C21 C 0.7934(5) 0.1336(4) 0.5918(4) 0.0237(13) Uani 1 1 d DU . .
C22 C 0.8229(5) 0.2034(4) 0.6595(4) 0.0311(15) Uani 1 1 d DU . .
H22 H 0.7839 0.2487 0.6540 0.037 Uiso 1 1 calc R . .
C23 C 0.9077(6) 0.2084(5) 0.7348(4) 0.0374(16) Uani 1 1 d DU . .
H23 H 0.9256 0.2569 0.7800 0.045 Uiso 1 1 calc R . .
C24 C 0.9667(6) 0.1439(5) 0.7452(4) 0.0363(16) Uani 1 1 d DU . .
C25 C 0.9398(6) 0.0744(4) 0.6769(4) 0.0350(15) Uani 1 1 d DU . .
H25 H 0.9814 0.0308 0.6819 0.042 Uiso 1 1 calc R . .
C26 C 0.8537(5) 0.0681(4) 0.6025(4) 0.0311(15) Uani 1 1 d DU . .
H26 H 0.8348 0.0188 0.5578 0.037 Uiso 1 1 calc R . .
C27 C 1.0585(7) 0.1473(7) 0.8288(5) 0.063(2) Uani 1 1 d U . .
H27A H 1.0629 0.1979 0.8705 0.095 Uiso 1 1 calc R . .
H27B H 1.1357 0.1586 0.8183 0.095 Uiso 1 1 calc R . .
H27C H 1.0356 0.0878 0.8513 0.095 Uiso 1 1 calc R . .
C31 C 0.6565(5) 0.2330(4) 0.4976(3) 0.0218(12) Uani 1 1 d DU . .
C32 C 0.7349(6) 0.3034(4) 0.4699(4) 0.0386(17) Uani 1 1 d DU . .
H32 H 0.7921 0.2894 0.4471 0.046 Uiso 1 1 calc R . .
C33 C 0.7311(6) 0.3939(4) 0.4749(4) 0.0407(17) Uani 1 1 d DU . .
H33 H 0.7841 0.4406 0.4539 0.049 Uiso 1 1 calc R . .
C34 C 0.6519(6) 0.4164(4) 0.5096(4) 0.0350(16) Uani 1 1 d DU . .
C35 C 0.5708(6) 0.3466(4) 0.5360(4) 0.0297(14) Uani 1 1 d DU . .
H35 H 0.5133 0.3609 0.5582 0.036 Uiso 1 1 calc R . .
C36 C 0.5738(5) 0.2560(4) 0.5301(4) 0.0268(14) Uani 1 1 d DU . .
H36 H 0.5183 0.2088 0.5486 0.032 Uiso 1 1 calc R . .
C37 C 0.6521(7) 0.5178(5) 0.5179(6) 0.051(2) Uani 1 1 d U . .
H37A H 0.7330 0.5598 0.5432 0.076 Uiso 1 1 calc R . .
H37B H 0.6027 0.5246 0.5545 0.076 Uiso 1 1 calc R . .
H37C H 0.6208 0.5334 0.4612 0.076 Uiso 1 1 calc R . .
C41 C -0.2479(5) 0.4603(4) -0.0568(4) 0.0289(14) Uani 1 1 d DU . .
C42 C -0.2203(6) 0.5535(5) -0.0676(4) 0.0380(16) Uani 1 1 d DU . .
H42 H -0.1771 0.5770 -0.1069 0.046 Uiso 1 1 calc R . .
C43 C -0.2560(6) 0.6130(5) -0.0205(4) 0.0441(18) Uani 1 1 d DU . .
H43 H -0.2367 0.6769 -0.0285 0.053 Uiso 1 1 calc R . .
C44 C -0.3178(6) 0.5820(5) 0.0365(5) 0.0477(19) Uani 1 1 d DU . .
C45 C -0.3448(7) 0.4891(6) 0.0464(5) 0.0509(19) Uani 1 1 d DU . .
H45 H -0.3888 0.4662 0.0854 0.061 Uiso 1 1 calc R . .
C46 C -0.3106(6) 0.4280(5) 0.0020(4) 0.0436(18) Uani 1 1 d DU . .
H46 H -0.3294 0.3645 0.0112 0.052 Uiso 1 1 calc R . .
C47 C -0.3555(8) 0.6486(7) 0.0851(6) 0.072(3) Uani 1 1 d U . .
H47A H -0.3136 0.6570 0.1459 0.109 Uiso 1 1 calc R . .
H47B H -0.4407 0.6231 0.0776 0.109 Uiso 1 1 calc R . .
H47C H -0.3368 0.7089 0.0635 0.109 Uiso 1 1 calc R . .
C51 C -0.1201(5) 0.4443(4) -0.1805(4) 0.0292(14) Uani 1 1 d DU . .
C52 C -0.0039(6) 0.4934(5) -0.1389(4) 0.0380(16) Uani 1 1 d DU . .
H52 H 0.0263 0.4896 -0.0801 0.046 Uiso 1 1 calc R . .
C53 C 0.0694(6) 0.5481(5) -0.1817(5) 0.0451(18) Uani 1 1 d DU . .
H53 H 0.1489 0.5822 -0.1516 0.054 Uiso 1 1 calc R . .
C54 C 0.0281(6) 0.5536(5) -0.2677(4) 0.0398(17) Uani 1 1 d DU . .
C55 C -0.0878(7) 0.5003(5) -0.3102(5) 0.0400(16) Uani 1 1 d DU . .
H55 H -0.1166 0.5004 -0.3699 0.048 Uiso 1 1 calc R . .
C56 C -0.1622(6) 0.4470(4) -0.2666(4) 0.0297(14) Uani 1 1 d DU . .
H56 H -0.2418 0.4126 -0.2962 0.036 Uiso 1 1 calc R . .
C57 C 0.1076(8) 0.6154(6) -0.3141(6) 0.061(2) Uani 1 1 d U . .
H57A H 0.0594 0.6263 -0.3676 0.091 Uiso 1 1 calc R . .
H57B H 0.1616 0.5846 -0.3268 0.091 Uiso 1 1 calc R . .
H57C H 0.1532 0.6751 -0.2780 0.091 Uiso 1 1 calc R . .
C61 C -0.3510(6) 0.3106(4) -0.1935(4) 0.0280(14) Uani 1 1 d DU . .
C62 C -0.4401(6) 0.3501(4) -0.2225(4) 0.0333(15) Uani 1 1 d DU . .
H62 H -0.4263 0.4137 -0.2035 0.040 Uiso 1 1 calc R . .
C63 C -0.5466(6) 0.2983(5) -0.2777(4) 0.0357(15) Uani 1 1 d DU . .
H63 H -0.6051 0.3269 -0.2964 0.043 Uiso 1 1 calc R . .
C64 C -0.5710(6) 0.2050(4) -0.3071(4) 0.0352(15) Uani 1 1 d DU . .
C65 C -0.4808(6) 0.1661(5) -0.2802(4) 0.0393(17) Uani 1 1 d DU . .
H65 H -0.4934 0.1033 -0.3011 0.047 Uiso 1 1 calc R . .
C66 C -0.3741(6) 0.2182(4) -0.2238(4) 0.0334(15) Uani 1 1 d DU . .
H66 H -0.3152 0.1899 -0.2054 0.040 Uiso 1 1 calc R . .
C67 C -0.6881(7) 0.1482(5) -0.3683(5) 0.0463(19) Uani 1 1 d U . .
H67A H -0.7342 0.1041 -0.3381 0.069 Uiso 1 1 calc R . .
H67B H -0.6748 0.1138 -0.4151 0.069 Uiso 1 1 calc R . .
H67C H -0.7313 0.1899 -0.3916 0.069 Uiso 1 1 calc R . .
C101 C -0.0158(6) 0.2267(5) 0.0360(4) 0.0339(16) Uani 1 1 d U . .
C102 C 0.0519(6) 0.1983(4) 0.0863(4) 0.0301(15) Uani 1 1 d U . .
C103 C 0.4083(5) 0.0521(4) 0.4068(4) 0.0223(13) Uani 1 1 d U . .
C104 C 0.3490(5) 0.0788(4) 0.3496(4) 0.0224(13) Uani 1 1 d U . .
C97 C 0.0948(11) 0.3494(9) 0.6428(7) 0.125(5) Uiso 1 1 d D . .
H97A H 0.0873 0.2881 0.6634 0.150 Uiso 1 1 calc R . .
H97B H 0.0331 0.3714 0.6564 0.150 Uiso 1 1 calc R . .
Cl1 Cl 0.0724(4) 0.3360(3) 0.5347(3) 0.1715(19) Uani 1 1 d D . .
Cl2 Cl 0.2307(4) 0.4270(3) 0.6953(2) 0.1451(17) Uani 1 1 d D . .
C98 C 0.4813(11) 0.3056(7) 0.2559(7) 0.106(4) Uiso 1 1 d D . .
H98A H 0.5280 0.2948 0.3110 0.127 Uiso 1 1 calc R . .
H98B H 0.4012 0.2593 0.2433 0.127 Uiso 1 1 calc R . .
Cl3 Cl 0.4693(4) 0.4131(2) 0.2700(2) 0.1368(15) Uani 1 1 d D . .
Cl4 Cl 0.5421(4) 0.2822(3) 0.1798(3) 0.1553(17) Uani 1 1 d D . .
C99 C 0.4175(17) -0.1190(15) 0.0155(17) 0.129(10) Uiso 0.50 1 d PD A -1
Cl5 Cl 0.5235(13) -0.0234(9) -0.0011(10) 0.209(5) Uiso 0.50 1 d PD A -1
Cl6 Cl 0.5299(14) -0.1537(10) 0.0591(10) 0.263(6) Uiso 0.50 1 d PD A -1

loop_
_atom_site_aniso_label
_atom_site_aniso_U_11
_atom_site_aniso_U_22
_atom_site_aniso_U_33
_atom_site_aniso_U_23
_atom_site_aniso_U_13
_atom_site_aniso_U_12
Pt 0.01959(18) 0.01549(16) 0.01323(17) 0.00359(12) -0.00287(14) 0.00848(13)
Au 0.03517(18) 0.03663(17) 0.02670(17) 0.01042(12) -0.00291(13) 0.01938(13)
P1 0.0221(8) 0.0181(7) 0.0181(8) 0.0035(6) -0.0005(7) 0.0086(6)
P2 0.0332(10) 0.0320(9) 0.0234(9) 0.0073(7) -0.0011(8) 0.0167(8)
C1 0.022(3) 0.023(3) 0.024(3) 0.009(2) -0.001(3) 0.006(3)
C2 0.027(3) 0.028(3) 0.017(3) 0.006(2) -0.002(3) 0.011(3)
C3 0.027(3) 0.021(3) 0.022(3) 0.003(2) -0.002(3) 0.009(3)
C4 0.023(3) 0.020(3) 0.024(3) 0.007(2) -0.002(3) 0.008(2)
C5 0.026(3) 0.023(3) 0.023(3) 0.002(2) -0.005(3) 0.012(3)
C6 0.027(3) 0.021(3) 0.027(3) 0.006(3) -0.001(3) 0.010(3)
C7 0.053(5) 0.062(5) 0.020(3) 0.009(3) 0.000(4) 0.035(4)
C8 0.045(4) 0.042(4) 0.028(4) 0.000(3) -0.005(3) 0.027(3)
C9 0.044(4) 0.041(4) 0.027(4) -0.001(3) -0.007(3) 0.025(3)
C10 0.051(5) 0.035(4) 0.030(4) -0.001(3) -0.007(4) 0.027(3)
C11 0.034(3) 0.020(3) 0.025(3) 0.002(3) 0.008(3) 0.012(3)
C12 0.027(3) 0.039(4) 0.028(4) 0.008(3) 0.006(3) 0.010(3)
C13 0.033(4) 0.062(5) 0.020(3) 0.001(3) -0.001(3) 0.012(4)
C14 0.041(4) 0.044(4) 0.032(4) 0.005(3) 0.017(3) 0.013(3)
C15 0.033(4) 0.035(4) 0.035(4) 0.001(3) 0.011(3) 0.009(3)
C16 0.028(3) 0.027(3) 0.025(3) -0.004(3) 0.002(3) 0.006(3)
C17 0.060(6) 0.084(6) 0.036(4) 0.002(4) 0.020(4) 0.019(5)
C21 0.020(3) 0.024(3) 0.023(3) 0.005(2) 0.000(3) 0.006(3)
C22 0.035(4) 0.034(4) 0.025(3) 0.003(3) 0.004(3) 0.016(3)
C23 0.037(4) 0.044(4) 0.022(3) -0.003(3) -0.003(3) 0.010(3)
C24 0.027(4) 0.051(4) 0.024(3) 0.008(3) -0.004(3) 0.011(3)
C25 0.033(4) 0.035(4) 0.036(4) 0.013(3) -0.001(3) 0.018(3)
C26 0.030(4) 0.025(3) 0.030(4) 0.004(3) -0.002(3) 0.006(3)
C27 0.050(5) 0.089(7) 0.036(5) 0.012(4) -0.017(4) 0.025(5)
C31 0.023(3) 0.020(3) 0.016(3) 0.001(2) -0.002(3) 0.006(2)
C32 0.048(5) 0.027(3) 0.047(5) 0.008(3) 0.025(4) 0.012(3)
C33 0.050(5) 0.024(3) 0.050(5) 0.010(3) 0.021(4) 0.009(3)
C34 0.045(4) 0.021(3) 0.037(4) 0.002(3) 0.004(3) 0.015(3)
C35 0.028(4) 0.024(3) 0.032(4) -0.004(3) 0.000(3) 0.009(3)
C36 0.030(4) 0.027(3) 0.023(3) 0.006(3) 0.003(3) 0.011(3)
C37 0.051(5) 0.026(3) 0.070(6) -0.003(4) 0.009(5) 0.014(3)
C41 0.029(4) 0.034(3) 0.017(3) 0.000(3) -0.006(3) 0.011(3)
C42 0.040(4) 0.042(4) 0.031(4) 0.001(3) 0.004(3) 0.018(3)
C43 0.046(5) 0.043(4) 0.044(5) -0.003(3) 0.012(4) 0.017(4)
C44 0.032(4) 0.060(4) 0.042(5) -0.017(4) 0.004(4) 0.012(4)
C45 0.040(5) 0.076(5) 0.030(4) -0.002(4) 0.011(4) 0.010(4)
C46 0.047(5) 0.049(4) 0.028(4) 0.001(3) 0.003(4) 0.013(4)
C47 0.050(5) 0.092(6) 0.062(6) -0.042(5) 0.005(5) 0.019(5)
C51 0.033(3) 0.029(3) 0.027(3) 0.002(3) 0.001(3) 0.019(3)
C52 0.034(4) 0.055(5) 0.024(4) 0.006(3) -0.001(3) 0.020(3)
C53 0.035(4) 0.057(5) 0.045(4) 0.007(4) 0.009(4) 0.019(4)
C54 0.050(4) 0.042(4) 0.047(4) 0.014(3) 0.026(4) 0.030(3)
C55 0.056(4) 0.041(4) 0.030(4) 0.005(3) 0.013(3) 0.024(3)
C56 0.037(4) 0.028(3) 0.019(3) -0.004(3) -0.005(3) 0.015(3)
C57 0.074(6) 0.064(5) 0.069(6) 0.031(5) 0.045(5) 0.034(5)
C61 0.034(4) 0.027(3) 0.022(3) 0.006(3) 0.001(3) 0.015(3)
C62 0.034(4) 0.029(3) 0.034(4) 0.001(3) 0.001(3) 0.012(3)
C63 0.035(4) 0.044(4) 0.031(4) 0.004(3) 0.001(3) 0.022(3)
C64 0.042(4) 0.034(3) 0.026(4) 0.004(3) 0.004(3) 0.012(3)
C65 0.047(4) 0.028(3) 0.040(4) 0.005(3) 0.005(3) 0.015(3)
C66 0.040(4) 0.028(3) 0.032(4) 0.006(3) 0.001(3) 0.017(3)
C67 0.044(4) 0.041(4) 0.042(5) -0.003(3) -0.001(4) 0.009(3)
C101 0.033(4) 0.037(4) 0.033(4) 0.011(3) 0.003(3) 0.018(3)
C102 0.033(4) 0.028(3) 0.027(4) 0.007(3) -0.001(3) 0.014(3)
C103 0.018(3) 0.022(3) 0.022(3) 0.006(3) 0.001(3) 0.003(3)
C104 0.027(3) 0.018(3) 0.022(3) 0.005(2) 0.004(3) 0.009(3)
Cl1 0.106(3) 0.133(3) 0.196(5) -0.014(3) 0.010(3) -0.041(2)
Cl2 0.204(4) 0.209(4) 0.085(2) 0.023(2) 0.021(3) 0.173(4)
Cl3 0.192(4) 0.085(2) 0.114(3) 0.015(2) -0.006(3) 0.058(2)
Cl4 0.181(4) 0.155(4) 0.177(4) 0.051(3) 0.102(4) 0.076(3)

loop_
_geom_bond_atom_site_label_1
_geom_bond_atom_site_label_2
_geom_bond_distance
_geom_bond_site_symmetry_2
_geom_bond_publ_flag
Pt C103 2.007(6) 2_656 ?
Pt C103 2.007(6) . ?
Pt P1 2.3147(15) 2_656 ?
Pt P1 2.3147(15) . ?
Au C101 1.996(6) . ?
Au P2 2.2797(16) . ?
P1 C21 1.802(6) . ?
P1 C31 1.810(6) . ?
P1 C11 1.821(6) . ?
P2 C61 1.806(7) . ?
P2 C51 1.820(7) . ?
P2 C41 1.823(6) . ?
C1 C2 1.405(7) . ?
C1 C6 1.407(8) . ?
C1 C102 1.437(8) . ?
C2 C3 1.406(7) . ?
C2 C7 1.504(8) . ?
C3 C4 1.405(7) . ?
C3 C8 1.521(8) . ?
C4 C5 1.411(7) . ?
C4 C104 1.445(8) . ?
C5 C6 1.393(7) . ?
C5 C9 1.511(8) . ?
C6 C10 1.515(8) . ?
C11 C12 1.392(8) . ?
C11 C16 1.393(8) . ?
C12 C13 1.389(8) . ?
C13 C14 1.406(8) . ?
C14 C15 1.393(8) . ?
C14 C17 1.508(9) . ?
C15 C16 1.393(8) . ?
C21 C22 1.388(8) . ?
C21 C26 1.409(7) . ?
C22 C23 1.384(8) . ?
C23 C24 1.384(8) . ?
C24 C25 1.397(8) . ?
C24 C27 1.530(10) . ?
C25 C26 1.379(8) . ?
C31 C32 1.387(8) . ?
C31 C36 1.388(7) . ?
C32 C33 1.390(8) . ?
C33 C34 1.366(8) . ?
C34 C35 1.391(8) . ?
C34 C37 1.539(8) . ?
C35 C36 1.387(7) . ?
C41 C42 1.382(8) . ?
C41 C46 1.396(8) . ?
C42 C43 1.397(8) . ?
C43 C44 1.360(9) . ?
C44 C45 1.374(9) . ?
C44 C47 1.507(10) . ?
C45 C46 1.377(9) . ?
C51 C52 1.378(8) . ?
C51 C56 1.379(8) . ?
C52 C53 1.384(9) . ?
C53 C54 1.385(9) . ?
C54 C55 1.393(9) . ?
C54 C57 1.517(10) . ?
C55 C56 1.393(8) . ?
C61 C66 1.383(8) . ?
C61 C62 1.405(8) . ?
C62 C63 1.370(8) . ?
C63 C64 1.390(8) . ?
C64 C65 1.405(8) . ?
C64 C67 1.509(10) . ?
C65 C66 1.380(9) . ?
C101 C102 1.214(9) . ?
C103 C104 1.204(8) . ?
C97 Cl1 1.707(11) . ?
C97 Cl2 1.712(10) . ?
C98 Cl4 1.681(9) . ?
C98 Cl3 1.695(9) . ?
C99 Cl6 1.647(15) . ?
C99 Cl5 1.720(15) . ?
Cl5 Cl6 2.265(17) . ?
